data_1569800
loop_
_publ_author_name
'He, Sheng-Rong'
'Xu, Han'
'Chen, Cheng'
'Wang, Xue-Tao'
'Lu, Tian-Qi'
'Cao, Lingyun'
'Zheng, Jun'
'Zheng, Xiu-Ying'

_publ_section_title
;
 Chiral lanthanide-silver(I) cluster-based metal-organic frameworks
 exhibiting solvent stability, and tunable photoluminescence.
;
_journal_issue 38
_journal_name_full Nanoscale
_journal_page_first 15730
_journal_page_last 15738
_journal_paper_doi 10.1039/d3nr03302c
_journal_volume 15
_journal_year 2023
_chemical_absolute_configuration ad
_chemical_formula_moiety 'C30 H60 Ag5 Gd N6 O12 S6, 2[ClO4-], 12[H2O]'
_chemical_formula_sum 'C30 H84 Ag5 Cl2 Gd N6 O32 S6'
_chemical_formula_weight 2000.89
_space_group_crystal_system cubic
_space_group_IT_number 198
_space_group_name_Hall 'P 2ac 2ab 3'
_space_group_name_H-M_alt 'P 21 3'
_atom_sites_solution_hydrogens geom
_audit_creation_date 2023-08-16
_audit_creation_method
;
Olex2 1.5
(compiled 2023.03.06 svn.rbb2c1857 for OlexSys, GUI svn.r6748)
;
_audit_update_record
;
2023-08-17 deposited with the CCDC.	2023-09-04 downloaded from the CCDC.
;
_cell_angle_alpha 90
_cell_angle_beta 90
_cell_angle_gamma 90
_cell_formula_units_Z 4
_cell_length_a 20.354(5)
_cell_length_b 20.354(5)
_cell_length_c 20.354(5)
_cell_measurement_reflns_used 7014
_cell_measurement_temperature 120
_cell_measurement_theta_max 68.31
_cell_measurement_theta_min 3.76
_cell_volume 8432(4)
_computing_cell_refinement
;
X-Area Recipe 1.33.0.0 (STOE, 2015)
;
_computing_data_collection
;
X-Area Pilatus3_SV 1.31.153.0 (STOE, 2018)
;
_computing_data_reduction
;
X-Area Integrate 1.74.2.0 (STOE, 2018)
X-Area LANA 1.75.3.0 (STOE, 2018)
;
_computing_molecular_graphics 'Olex2 1.5 (Dolomanov et al., 2009)'
_computing_publication_material
;
STOE & Cie GmbH, X-Area, software package for collecting single-crystal or
multi-domain crystal data on STOE area-detector diffractometers, for image 
processing, for the correction and scaling of reflection intensities and 
for outlier rejection, version 1.86, Darmstadt 2018
;
_computing_structure_refinement 'SHELXL 2018/3 (Sheldrick, 2015)'
_diffrn_ambient_temperature 120
_diffrn_detector Pilatus300K
_diffrn_detector_area_resol_mean 5.81
_diffrn_detector_type 'DECTRIS PILATUS 300K'
_diffrn_measured_fraction_theta_full 0.984
_diffrn_measured_fraction_theta_max 0.982
_diffrn_measurement_details '236 frames, detector distance = 50 mm'
_diffrn_measurement_device 'Eulerian 4-circle diffractometer'
_diffrn_measurement_device_type 'STOE STADIVARI'
_diffrn_measurement_method 'rotation method, \w scans'
_diffrn_radiation_collimation '1.2 mm, 0.6 diameter'
_diffrn_radiation_monochromator 'Graded multilayer mirror'
_diffrn_radiation_polarisn_norm 270
_diffrn_radiation_probe x-ray
_diffrn_radiation_type 'Cu K\a'
_diffrn_radiation_wavelength 1.54186
_diffrn_reflns_av_R_equivalents 0.0846
_diffrn_reflns_av_unetI/netI 0.1604
_diffrn_reflns_Laue_measured_fraction_full 0.984
_diffrn_reflns_Laue_measured_fraction_max 0.982
_diffrn_reflns_limit_h_max 10
_diffrn_reflns_limit_h_min -21
_diffrn_reflns_limit_k_max 13
_diffrn_reflns_limit_k_min -24
_diffrn_reflns_limit_l_max 23
_diffrn_reflns_limit_l_min -14
_diffrn_reflns_number 10054
_diffrn_reflns_point_group_measured_fraction_full 0.947
_diffrn_reflns_point_group_measured_fraction_max 0.945
_diffrn_reflns_theta_full 67.686
_diffrn_reflns_theta_max 67.853
_diffrn_reflns_theta_min 3.761
_diffrn_source 'GeniX 3D HF Cu'
_diffrn_source_current 0.600
_diffrn_source_power 0.030
_diffrn_source_voltage 50
_exptl_absorpt_coefficient_mu 16.689
_exptl_absorpt_correction_T_max 0.3227
_exptl_absorpt_correction_T_min 0.0788
_exptl_absorpt_correction_type multi-scan
_exptl_absorpt_process_details
;
STOE X-Red32, absorption correction by Gaussian integration, analogous to
P. Coppens, "The Evaluation of Absorption and Extinction in Single-Crystal
Structure Analysis", published in: F. R. Ahmed (Editor), "Crystallographic
Computing", Munksgaard, Copenhagen (1970), 255 - 270.
Afterwards scaling of reflection intensities was performed within STOE LANA.
J. Koziskova, F. Hahn, J. Richter, J. Kozisek, "Comparison of different
absorption corrections on the model structure of tetrakis(\m~2~-acetato)-
diaqua-di-copper(II)", Acta Chimica Slovaca, vol. 9, no. 2, 2016, pp. 136 - 140.
;
_exptl_crystal_colour colourless
_exptl_crystal_colour_primary colourless
_exptl_crystal_density_diffrn 1.576
_exptl_crystal_density_method 'not measured'
_exptl_crystal_description block
_exptl_crystal_F_000 3964
_exptl_crystal_size_max 0.13
_exptl_crystal_size_mid 0.08
_exptl_crystal_size_min 0.07
_refine_diff_density_max 1.799
_refine_diff_density_min -0.962
_refine_diff_density_rms 0.180
_refine_ls_abs_structure_details
;
 Classical Flack method preferred over Parsons because s.u. lower.
;
_refine_ls_abs_structure_Flack -0.006(15)
_refine_ls_extinction_method none
_refine_ls_goodness_of_fit_ref 0.937
_refine_ls_hydrogen_treatment constr
_refine_ls_matrix_type full
_refine_ls_number_parameters 188
_refine_ls_number_reflns 4855
_refine_ls_number_restraints 13
_refine_ls_restrained_S_all 0.936
_refine_ls_R_factor_all 0.1189
_refine_ls_R_factor_gt 0.0845
_refine_ls_shift/su_max 0.001
_refine_ls_shift/su_mean 0.000
_refine_ls_structure_factor_coef Fsqd
_refine_ls_weighting_details 'w=1/[\s^2^(Fo^2^)+(0.1189P)^2^] where P=(Fo^2^+2Fc^2^)/3'
_refine_ls_weighting_scheme calc
_refine_ls_wR_factor_gt 0.2041
_refine_ls_wR_factor_ref 0.2171
_reflns_Friedel_coverage 0.766
_reflns_Friedel_fraction_full 0.903
_reflns_Friedel_fraction_max 0.900
_reflns_number_gt 2705
_reflns_number_total 4855
_reflns_threshold_expression 'I > 2\s(I)'
_cod_data_source_file d3nr03302c2.cif
_cod_data_source_block D-GdAg5
_cod_depositor_comments 'Adding full bibliography for 1569795--1569800.cif.'
_cod_original_cell_volume 8432(6)
_cod_database_code 1569800
_shelx_shelxl_version_number 2018/3
_shelx_space_group_comment
;
The symmetry employed for this shelxl refinement is uniquely defined
by the following loop, which should always be used as a source of
symmetry information in preference to the above space-group names.
They are only intended as comments.
;
_shelx_estimated_absorpt_t_max 0.388
_shelx_estimated_absorpt_t_min 0.220
_olex2_refinement_description
;
1. Twinned data refinement
 Scales: 0.99602
 0.00398
2. Restrained distances
 C9-C10 = C9-C3 = C5-C4 = C5-C2
 1.522 with sigma of 0.0001
 C8-C5 = C9-C6
 1.51 with sigma of 0.0001
 C7-C6 = C8-C1
 1.49 with sigma of 0.0001
 O4-C7 = O3-C7 = O1-C1 = O2-C1
 1.28 with sigma of 0.01
 H10C-H2D
 2.05 with sigma of 0.01
3.a Ternary CH refined with riding coordinates:
 C6(H6), C8(H8)
3.b Idealised Me refined as rotating group:
 N1(H1A,H1B,H1C), C2(H2A,H2B,H2C), C3(H3A,H3B,H3C), C4(H4A,H4B,H4C), N2(H2D,
 H2E,H2F), C10(H10A,H10B,H10C)
;
_platon_squeeze_special_details
;
A solvent mask was calculated and 1656 electrons were 
found in a volume of 4455\%A^3^ in 1 void per unit cell. 
This is consistent with the presence of 
2[ClO4-], 12[H2O] per Formula Unit 
which account for 880 electrons 
per unit cell.
;
_platon_squeeze_void_probe_radius 1.20
_olex2_submission_special_instructions 'No special instructions were received'

loop_
_space_group_symop_operation_xyz
'x, y, z'
'-x+1/2, -y, z+1/2'
'-x, y+1/2, -z+1/2'
'x+1/2, -y+1/2, -z'
'z, x, y'
'z+1/2, -x+1/2, -y'
'-z+1/2, -x, y+1/2'
'-z, x+1/2, -y+1/2'
'y, z, x'
'-y, z+1/2, -x+1/2'
'y+1/2, -z+1/2, -x'
'-y+1/2, -z, x+1/2'

loop_
_atom_site_label
_atom_site_type_symbol
_atom_site_fract_x
_atom_site_fract_y
_atom_site_fract_z
_atom_site_U_iso_or_equiv
_atom_site_adp_type
_atom_site_occupancy
_atom_site_site_symmetry_order
_atom_site_calc_flag
_atom_site_refinement_flags_posn
_atom_site_refinement_flags_adp
_atom_site_refinement_flags_occupancy
_atom_site_disorder_assembly
_atom_site_disorder_group
Gd1 Gd 0.15036(8) 0.65036(8) 0.84964(8) 0.0407(7) Uani 1 3 d S T P . .
Ag1 Ag 0.05498(10) 0.44502(10) 0.55498(10) 0.0426(8) Uani 1 3 d S T P . .
Ag2 Ag 0.17889(10) 0.32111(10) 0.67889(10) 0.0430(8) Uani 1 3 d S T P . .
Ag3 Ag 0.11749(10) 0.47186(10) 0.69992(9) 0.0475(6) Uani 1 1 d . . . . .
S1 S 0.1832(3) 0.4042(3) 0.7678(3) 0.0461(17) Uani 1 1 d . . . . .
S2 S 0.0523(3) 0.5401(3) 0.6318(3) 0.0434(16) Uani 1 1 d . . . . .
O1 O 0.1102(8) 0.5430(6) 0.8390(8) 0.043(4) Uani 1 1 d D . . . .
O2 O 0.0216(6) 0.4867(8) 0.8573(11) 0.062(5) Uani 1 1 d D . . . .
O3 O 0.0771(7) 0.6603(9) 0.7522(7) 0.047(5) Uani 1 1 d D . . . .
O4 O 0.1834(7) 0.6433(9) 0.7309(8) 0.052(5) Uani 1 1 d D . . . .
N1 N 0.1856(13) 0.4623(13) 0.9033(12) 0.073(8) Uani 1 1 d . . . . .
H1A H 0.193043 0.499895 0.880215 0.087 Uiso 1 1 calc R U . . .
H1B H 0.218732 0.433312 0.895611 0.087 Uiso 1 1 calc R U . . .
H1C H 0.183919 0.471784 0.946975 0.087 Uiso 1 1 calc R U . . .
C1 C 0.0844(4) 0.4905(3) 0.8589(6) 0.046(7) Uani 1 1 d D . . . .
C2 C 0.1703(4) 0.3221(3) 0.8670(5) 0.067(9) Uani 1 1 d D . . . .
H2A H 0.164970 0.281831 0.841117 0.100 Uiso 1 1 calc R U . . .
H2B H 0.153960 0.314603 0.911733 0.100 Uiso 1 1 calc R U . . .
H2C H 0.216879 0.334013 0.868764 0.100 Uiso 1 1 calc R U . . .
C3 C 0.1793(2) 0.5771(6) 0.5917(13) 0.059(8) Uani 1 1 d D . . . .
H3A H 0.199167 0.574315 0.635442 0.088 Uiso 1 1 calc R U . . .
H3B H 0.205586 0.606412 0.563954 0.088 Uiso 1 1 calc R U . . .
H3C H 0.177777 0.533296 0.571867 0.088 Uiso 1 1 calc R U . . .
C4 C 0.0646(2) 0.3523(6) 0.8133(6) 0.043(6) Uani 1 1 d D . . . .
H4A H 0.039093 0.388579 0.794576 0.064 Uiso 1 1 calc R U . . .
H4B H 0.041074 0.334071 0.851204 0.064 Uiso 1 1 calc R U . . .
H4C H 0.070470 0.317958 0.780084 0.064 Uiso 1 1 calc R U . . .
N2 N 0.0419(13) 0.7003(11) 0.6379(11) 0.061(7) Uani 1 1 d . . . . .
H2D H 0.028345 0.703680 0.595445 0.073 Uiso 1 1 calc DR U . . .
H2E H 0.046341 0.741216 0.655423 0.073 Uiso 1 1 calc R U . . .
H2F H 0.011623 0.677272 0.661424 0.073 Uiso 1 1 calc R U . . .
C5 C 0.1315(2) 0.37750(19) 0.8353(3) 0.047(7) Uani 1 1 d D . . . .
C6 C 0.1078(8) 0.6648(2) 0.64040(19) 0.043(6) Uani 1 1 d D . . . .
H6 H 0.141560 0.695871 0.622925 0.051 Uiso 1 1 calc R U . . .
C7 C 0.1240(7) 0.6529(9) 0.7108(2) 0.054(7) Uani 1 1 d D . . . .
C8 C 0.1241(4) 0.4339(2) 0.8829(3) 0.052(7) Uani 1 1 d D . . . .
H8 H 0.101904 0.416369 0.923112 0.062 Uiso 1 1 calc R U . . .
C9 C 0.1098(2) 0.6042(2) 0.5976(2) 0.051(7) Uani 1 1 d D . . . .
C10 C 0.0850(6) 0.6223(8) 0.5294(2) 0.075(10) Uani 1 1 d D . . . .
H10A H 0.096864 0.587571 0.498277 0.113 Uiso 1 1 calc R U . . .
H10B H 0.105017 0.663838 0.515559 0.113 Uiso 1 1 calc R U . . .
H10C H 0.037100 0.627173 0.530554 0.113 Uiso 1 1 calc DR U . . .

loop_
_atom_site_aniso_label
_atom_site_aniso_U_11
_atom_site_aniso_U_22
_atom_site_aniso_U_33
_atom_site_aniso_U_23
_atom_site_aniso_U_13
_atom_site_aniso_U_12
Gd1 0.0407(7) 0.0407(7) 0.0407(7) -0.0038(7) -0.0038(7) 0.0038(7)
Ag1 0.0426(8) 0.0426(8) 0.0426(8) -0.0042(9) 0.0042(9) -0.0042(9)
Ag2 0.0430(8) 0.0430(8) 0.0430(8) -0.0059(9) 0.0059(9) -0.0059(9)
Ag3 0.0601(14) 0.0416(12) 0.0408(12) -0.0001(9) 0.0061(9) -0.0035(9)
S1 0.055(4) 0.037(4) 0.046(4) -0.010(3) 0.011(3) -0.004(3)
S2 0.052(4) 0.034(4) 0.045(4) -0.007(3) -0.001(3) 0.000(3)
O1 0.051(11) 0.028(9) 0.050(11) -0.007(7) -0.006(8) 0.007(8)
O2 0.060(13) 0.034(11) 0.091(16) -0.001(10) 0.008(11) 0.013(9)
O3 0.045(11) 0.066(13) 0.030(10) 0.007(8) -0.014(8) 0.011(9)
O4 0.036(11) 0.076(14) 0.044(11) -0.012(9) -0.013(8) 0.003(9)
N1 0.08(2) 0.09(2) 0.052(16) 0.006(14) -0.022(13) -0.014(16)
C1 0.030(15) 0.048(18) 0.060(19) -0.021(14) 0.001(13) 0.003(13)
C2 0.09(2) 0.042(17) 0.07(2) 0.019(15) 0.014(17) 0.005(16)
C3 0.08(2) 0.045(17) 0.049(18) -0.018(14) 0.004(15) -0.012(15)
C4 0.041(15) 0.049(15) 0.038(15) -0.020(12) 0.017(11) -0.001(12)
N2 0.10(2) 0.043(14) 0.039(14) 0.016(11) -0.012(12) 0.015(13)
C5 0.038(15) 0.059(18) 0.043(16) 0.012(13) 0.004(12) 0.004(12)
C6 0.051(16) 0.034(15) 0.043(16) 0.007(11) -0.003(12) 0.005(12)
C7 0.07(2) 0.040(16) 0.052(18) -0.018(13) 0.003(16) 0.008(14)
C8 0.041(16) 0.060(18) 0.055(18) 0.017(15) -0.024(14) 0.010(13)
C9 0.042(16) 0.048(17) 0.062(19) -0.007(14) 0.009(13) 0.014(13)
C10 0.08(2) 0.09(3) 0.05(2) 0.006(18) 0.012(17) -0.01(2)

loop_
_atom_type_symbol
_atom_type_description
_atom_type_scat_dispersion_real
_atom_type_scat_dispersion_imag
_atom_type_scat_source
C C 0.0181 0.0091 'International Tables Vol C Tables 4.2.6.8 and 6.1.1.4'
H H 0.0000 0.0000 'International Tables Vol C Tables 4.2.6.8 and 6.1.1.4'
Ag Ag 0.1306 4.2820 'International Tables Vol C Tables 4.2.6.8 and 6.1.1.4'
Cl Cl 0.3639 0.7018 'International Tables Vol C Tables 4.2.6.8 and 6.1.1.4'
Gd Gd -8.8380 11.9157 'International Tables Vol C Tables 4.2.6.8 and 6.1.1.4'
N N 0.0311 0.0180 'International Tables Vol C Tables 4.2.6.8 and 6.1.1.4'
O O 0.0492 0.0322 'International Tables Vol C Tables 4.2.6.8 and 6.1.1.4'
S S 0.3331 0.5567 'International Tables Vol C Tables 4.2.6.8 and 6.1.1.4'

loop_
_exptl_crystal_face_index_h
_exptl_crystal_face_index_k
_exptl_crystal_face_index_l
_exptl_crystal_face_perp_dist
1 -1 5 0.0341
-4 -30 -25 0.0610
-10 4 5 0.0321
-10 1 -3 0.0471
17 19 30 0.0714
1 5 -15 0.0453
30 2 5 0.0422
15 0 -8 0.0356

loop_
_geom_angle_atom_site_label_1
_geom_angle_atom_site_label_2
_geom_angle_atom_site_label_3
_geom_angle
_geom_angle_site_symmetry_1
_geom_angle_site_symmetry_3
_geom_angle_publ_flag
O1 Gd1 O1 78.1(6) . 11_466 ?
O1 Gd1 O1 78.1(6) . 8_656 ?
O1 Gd1 O1 78.1(6) 11_466 8_656 ?
O1 Gd1 O3 145.8(5) 11_466 8_656 ?
O1 Gd1 O3 145.8(5) . 11_466 ?
O1 Gd1 O3 78.1(6) 11_466 11_466 ?
O1 Gd1 O3 78.1(6) . . ?
O1 Gd1 O3 73.3(5) . 8_656 ?
O1 Gd1 O3 145.8(5) 8_656 . ?
O1 Gd1 O3 73.3(5) 8_656 11_466 ?
O1 Gd1 O3 78.1(6) 8_656 8_656 ?
O1 Gd1 O3 73.3(5) 11_466 . ?
O1 Gd1 O4 148.5(5) 11_466 8_656 ?
O1 Gd1 O4 87.2(6) . . ?
O1 Gd1 O4 87.2(6) 11_466 11_466 ?
O1 Gd1 O4 126.2(5) 8_656 11_466 ?
O1 Gd1 O4 148.5(5) . 11_466 ?
O1 Gd1 O4 126.2(5) 11_466 . ?
O1 Gd1 O4 126.2(5) . 8_656 ?
O1 Gd1 O4 87.2(6) 8_656 8_656 ?
O1 Gd1 O4 148.5(5) 8_656 . ?
O3 Gd1 O3 117.4(2) 8_656 11_466 ?
O3 Gd1 O3 117.4(2) . 8_656 ?
O3 Gd1 O3 117.4(2) . 11_466 ?
O3 Gd1 O4 53.0(4) 11_466 11_466 ?
O3 Gd1 O4 71.0(6) . 11_466 ?
O3 Gd1 O4 126.8(6) 11_466 . ?
O3 Gd1 O4 53.0(4) . . ?
O3 Gd1 O4 126.8(6) 8_656 11_466 ?
O3 Gd1 O4 126.8(6) . 8_656 ?
O3 Gd1 O4 53.0(4) 8_656 8_656 ?
O3 Gd1 O4 71.0(6) 8_656 . ?
O3 Gd1 O4 71.0(6) 11_466 8_656 ?
O4 Gd1 O4 79.2(6) 8_656 11_466 ?
O4 Gd1 O4 79.2(6) 8_656 . ?
O4 Gd1 O4 79.2(6) 11_466 . ?
Ag3 Ag1 Ag3 82.17(9) . 12_565 ?
Ag3 Ag1 Ag3 82.17(9) 12_565 6_456 ?
Ag3 Ag1 Ag3 82.17(9) . 6_456 ?
S2 Ag1 Ag3 115.37(17) 12_565 . ?
S2 Ag1 Ag3 46.30(16) 6_456 6_456 ?
S2 Ag1 Ag3 117.05(17) 6_456 . ?
S2 Ag1 Ag3 117.05(17) 12_565 6_456 ?
S2 Ag1 Ag3 46.30(16) . . ?
S2 Ag1 Ag3 115.37(17) . 6_456 ?
S2 Ag1 Ag3 46.30(16) 12_565 12_565 ?
S2 Ag1 Ag3 115.37(17) 6_456 12_565 ?
S2 Ag1 Ag3 117.05(17) . 12_565 ?
S2 Ag1 S2 119.04(6) 12_565 . ?
S2 Ag1 S2 119.04(6) 6_456 . ?
S2 Ag1 S2 119.04(6) 12_565 6_456 ?
Ag3 Ag2 Ag3 79.74(8) 12_565 6_456 ?
Ag3 Ag2 Ag3 79.74(8) . 12_565 ?
Ag3 Ag2 Ag3 79.74(8) . 6_456 ?
S1 Ag2 Ag3 113.16(18) 6_456 . ?
S1 Ag2 Ag3 114.25(18) . 6_456 ?
S1 Ag2 Ag3 45.01(17) 12_565 12_565 ?
S1 Ag2 Ag3 45.01(17) . . ?
S1 Ag2 Ag3 113.16(18) . 12_565 ?
S1 Ag2 Ag3 114.25(18) 6_456 12_565 ?
S1 Ag2 Ag3 114.25(18) 12_565 . ?
S1 Ag2 Ag3 45.01(17) 6_456 6_456 ?
S1 Ag2 Ag3 113.16(18) 12_565 6_456 ?
S1 Ag2 S1 119.77(3) 12_565 6_456 ?
S1 Ag2 S1 119.77(3) . 12_565 ?
S1 Ag2 S1 119.77(3) . 6_456 ?
Ag1 Ag3 Ag2 82.89(8) . . ?
S1 Ag3 Ag1 130.71(18) . . ?
S1 Ag3 Ag2 47.84(16) . . ?
S1 Ag3 S2 179.6(3) . . ?
S2 Ag3 Ag1 49.44(16) . . ?
S2 Ag3 Ag2 132.31(17) . . ?
Ag3 S1 Ag2 87.2(2) . . ?
C5 S1 Ag2 109.1(3) . . ?
C5 S1 Ag3 106.7(3) . . ?
Ag3 S2 Ag1 84.3(2) . . ?
C9 S2 Ag1 107.0(3) . . ?
C9 S2 Ag3 105.9(3) . . ?
C1 O1 Gd1 155.2(13) . . ?
C7 O3 Gd1 93.9(8) . . ?
C7 O4 Gd1 92.6(9) . . ?
H1A N1 H1B 109.5 . . ?
H1A N1 H1C 109.5 . . ?
H1B N1 H1C 109.5 . . ?
C8 N1 H1A 109.5 . . ?
C8 N1 H1B 109.5 . . ?
C8 N1 H1C 109.5 . . ?
O1 C1 O2 117.4(11) . . ?
O1 C1 C8 122.5(10) . . ?
O2 C1 C8 120.1(10) . . ?
H2A C2 H2B 109.5 . . ?
H2A C2 H2C 109.5 . . ?
H2B C2 H2C 109.5 . . ?
C5 C2 H2A 109.5 . . ?
C5 C2 H2B 109.5 . . ?
C5 C2 H2C 109.5 . . ?
H3A C3 H3B 109.5 . . ?
H3A C3 H3C 109.5 . . ?
H3B C3 H3C 109.5 . . ?
C9 C3 H3A 109.5 . . ?
C9 C3 H3B 109.5 . . ?
C9 C3 H3C 109.5 . . ?
H4A C4 H4B 109.5 . . ?
H4A C4 H4C 109.5 . . ?
H4B C4 H4C 109.5 . . ?
C5 C4 H4A 109.5 . . ?
C5 C4 H4B 109.5 . . ?
C5 C4 H4C 109.5 . . ?
H2D N2 H2E 109.5 . . ?
H2D N2 H2F 109.5 . . ?
H2E N2 H2F 109.5 . . ?
C6 N2 H2D 109.5 . . ?
C6 N2 H2E 109.5 . . ?
C6 N2 H2F 109.5 . . ?
C2 C5 S1 104.0(5) . . ?
C4 C5 S1 113.5(6) . . ?
C4 C5 C2 109.8(7) . . ?
C8 C5 S1 108.4(4) . . ?
C8 C5 C2 110.0(5) . . ?
C8 C5 C4 110.8(6) . . ?
N2 C6 H6 107.0 . . ?
C7 C6 N2 107.7(11) . . ?
C7 C6 H6 107.0 . . ?
C7 C6 C9 114.6(7) . . ?
C9 C6 N2 113.1(12) . . ?
C9 C6 H6 107.0 . . ?
O3 C7 O4 120.4(11) . . ?
O3 C7 C6 116.6(11) . . ?
O4 C7 C6 122.5(13) . . ?
N1 C8 C1 104.7(12) . . ?
N1 C8 C5 113.8(12) . . ?
N1 C8 H8 107.4 . . ?
C1 C8 C5 115.6(5) . . ?
C1 C8 H8 107.4 . . ?
C5 C8 H8 107.4 . . ?
C3 C9 S2 110.8(7) . . ?
C6 C9 S2 109.6(6) . . ?
C6 C9 C3 111.5(9) . . ?
C6 C9 C10 108.6(6) . . ?
C10 C9 S2 107.4(7) . . ?
C10 C9 C3 108.9(11) . . ?
C9 C10 H10A 109.5 . . ?
C9 C10 H10B 109.5 . . ?
C9 C10 H10C 109.5 . . ?
H10A C10 H10B 109.5 . . ?
H10A C10 H10C 109.5 . . ?
H10B C10 H10C 109.5 . . ?

loop_
_geom_bond_atom_site_label_1
_geom_bond_atom_site_label_2
_geom_bond_distance
_geom_bond_site_symmetry_2
_geom_bond_publ_flag
Gd1 O1 2.342(13) . ?
Gd1 O1 2.342(13) 11_466 ?
Gd1 O1 2.342(12) 8_656 ?
Gd1 O3 2.490(15) 11_466 ?
Gd1 O3 2.490(15) . ?
Gd1 O3 2.490(15) 8_656 ?
Gd1 O4 2.512(17) . ?
Gd1 O4 2.512(18) 8_656 ?
Gd1 O4 2.512(17) 11_466 ?
Ag1 Ag3 3.259(3) 6_456 ?
Ag1 Ag3 3.259(3) 12_565 ?
Ag1 Ag3 3.259(3) . ?
Ag1 S2 2.489(6) . ?
Ag1 S2 2.488(6) 6_456 ?
Ag1 S2 2.488(6) 12_565 ?
Ag2 Ag3 3.341(3) 6_456 ?
Ag2 Ag3 3.341(3) 12_565 ?
Ag2 Ag3 3.341(3) . ?
Ag2 S1 2.479(6) 6_456 ?
Ag2 S1 2.479(6) . ?
Ag2 S1 2.479(6) 12_565 ?
Ag3 S1 2.366(7) . ?
Ag3 S2 2.368(7) . ?
S1 C5 1.814(8) . ?
S2 C9 1.886(8) . ?
O1 C1 1.258(11) . ?
O2 C1 1.282(12) . ?
O3 C7 1.281(12) . ?
O4 C7 1.292(12) . ?
N1 H1A 0.9100 . ?
N1 H1B 0.9100 . ?
N1 H1C 0.9100 . ?
N1 C8 1.44(3) . ?
C1 C8 1.4900(4) . ?
C2 H2A 0.9800 . ?
C2 H2B 0.9800 . ?
C2 H2C 0.9800 . ?
C2 C5 1.5220(4) . ?
C3 H3A 0.9800 . ?
C3 H3B 0.9800 . ?
C3 H3C 0.9800 . ?
C3 C9 1.5220(4) . ?
C4 H4A 0.9800 . ?
C4 H4B 0.9800 . ?
C4 H4C 0.9800 . ?
C4 C5 1.5220(4) . ?
N2 H2D 0.9100 . ?
N2 H2E 0.9100 . ?
N2 H2F 0.9100 . ?
N2 C6 1.52(3) . ?
C5 C8 1.5100(4) . ?
C6 H6 1.0000 . ?
C6 C7 1.4900(4) . ?
C6 C9 1.5100(4) . ?
C8 H8 1.0000 . ?
C9 C10 1.5220(4) . ?
C10 H10A 0.9800 . ?
C10 H10B 0.9800 . ?
C10 H10C 0.9800 . ?

loop_
_geom_hbond_atom_site_label_D
_geom_hbond_atom_site_label_H
_geom_hbond_atom_site_label_A
_geom_hbond_distance_DH
_geom_hbond_distance_HA
_geom_hbond_distance_DA
_geom_hbond_angle_DHA
_geom_hbond_site_symmetry_A
_geom_hbond_publ_flag
N1 H1A O3 0.91 2.10 2.96(3) 157.1 8_656 yes
N1 H1C O2 0.91 1.88 2.69(3) 146.1 8_656 yes

loop_
_geom_torsion_atom_site_label_1
_geom_torsion_atom_site_label_2
_geom_torsion_atom_site_label_3
_geom_torsion_atom_site_label_4
_geom_torsion
_geom_torsion_site_symmetry_1
_geom_torsion_site_symmetry_2
_geom_torsion_site_symmetry_3
_geom_torsion_site_symmetry_4
_geom_torsion_publ_flag
Gd1 O1 C1 O2 88(3) . . . . ?
Gd1 O1 C1 C8 -92(3) . . . . ?
Gd1 O3 C7 O4 1(2) . . . . ?
Gd1 O3 C7 C6 -171.1(13) . . . . ?
Gd1 O4 C7 O3 -1(2) . . . . ?
Gd1 O4 C7 C6 170.6(14) . . . . ?
Ag1 S2 C9 C3 -59.4(10) . . . . ?
Ag1 S2 C9 C6 177.1(5) . . . . ?
Ag1 S2 C9 C10 59.4(6) . . . . ?
Ag2 S1 C5 C2 73.8(5) . . . . ?
Ag2 S1 C5 C4 -45.6(6) . . . . ?
Ag2 S1 C5 C8 -169.2(4) . . . . ?
Ag3 S1 C5 C2 166.6(4) . . . . ?
Ag3 S1 C5 C4 47.2(6) . . . . ?
Ag3 S1 C5 C8 -76.4(4) . . . . ?
Ag3 S2 C9 C3 29.4(10) . . . . ?
Ag3 S2 C9 C6 -94.1(5) . . . . ?
Ag3 S2 C9 C10 148.1(6) . . . . ?
S1 C5 C8 N1 -51.9(12) . . . . ?
S1 C5 C8 C1 69.3(8) . . . . ?
O1 C1 C8 N1 23.5(18) . . . . ?
O1 C1 C8 C5 -102.5(13) . . . . ?
O2 C1 C8 N1 -157.3(17) . . . . ?
O2 C1 C8 C5 76.6(16) . . . . ?
C2 C5 C8 N1 61.2(13) . . . . ?
C2 C5 C8 C1 -177.5(7) . . . . ?
C4 C5 C8 N1 -177.1(13) . . . . ?
C4 C5 C8 C1 -55.9(9) . . . . ?
N2 C6 C7 O3 14(2) . . . . ?
N2 C6 C7 O4 -157.4(19) . . . . ?
N2 C6 C9 S2 -67.2(11) . . . . ?
N2 C6 C9 C3 169.8(14) . . . . ?
N2 C6 C9 C10 49.8(13) . . . . ?
C7 C6 C9 S2 56.8(12) . . . . ?
C7 C6 C9 C3 -66.3(15) . . . . ?
C7 C6 C9 C10 173.7(11) . . . . ?
C9 C6 C7 O3 -112.4(17) . . . . ?
C9 C6 C7 O4 76(2) . . . . ?

loop_
_platon_squeeze_void_nr
_platon_squeeze_void_average_x
_platon_squeeze_void_average_y
_platon_squeeze_void_average_z
_platon_squeeze_void_volume
_platon_squeeze_void_count_electrons
_platon_squeeze_void_content
1 0.011 -0.003 0.245 4455 1656 '8 ClO4-,48 H2O'

loop_
_twin_individual_id
_twin_individual_mass_fraction_refined
1 0.99602
2 0.00398
